data_7714149
loop_
_publ_author_name
'Tatarin, Sergei V.'
'Meshcheriakova, Elizaveta A.'
'Kozyukhin, Sergey'
'Emets, Victor'
'Bezzubov, Stanislav'

_publ_section_title
;
 Rational design of efficient photosensitizers based on cyclometalated
 iridium(III) complexes with 2-arylbenzimidazole and aromatic 1,3-diketone
 ligands
;
_journal_name_full 'Dalton Transactions'
_journal_paper_doi 10.1039/D3DT02789A
_journal_year 2023
_chemical_formula_moiety 'C100 H68 Cl2 Ir2 N8, 2.25(C0.8 H1.6 Cl1.6)'
_chemical_formula_sum 'C101.8 H71.6 Cl5.6 Ir2 N8'
_chemical_formula_weight 1989.79
_space_group_crystal_system triclinic
_space_group_IT_number 2
_space_group_name_Hall '-P 1'
_space_group_name_H-M_alt 'P -1'
_atom_sites_solution_hydrogens geom
_atom_sites_solution_primary dual
_audit_creation_date 2023-08-27
_audit_creation_method
;
Olex2 1.3
(compiled 2020.11.12 svn.r5f609507 for OlexSys, GUI svn.r6408)
;
_audit_update_record
;
2023-08-27 deposited with the CCDC.	2023-10-06 downloaded from the CCDC.
;
_cell_angle_alpha 103.9670(10)
_cell_angle_beta 93.2770(10)
_cell_angle_gamma 101.9530(10)
_cell_formula_units_Z 2
_cell_length_a 13.0955(3)
_cell_length_b 19.1698(6)
_cell_length_c 19.3990(5)
_cell_measurement_reflns_used 9931
_cell_measurement_temperature 100.00
_cell_measurement_theta_max 31.38
_cell_measurement_theta_min 2.23
_cell_volume 4593.9(2)
_computing_cell_refinement 'SAINT V8.38A (Bruker, 2018)'
_computing_data_collection 'APEX3 v.2017.3_0 (Bruker AXS, 2017)'
_computing_data_reduction 'SAINT V8.38A (Bruker, 2018)'
_computing_molecular_graphics 'Olex2 1.3 (Dolomanov et al., 2009)'
_computing_publication_material 'Olex2 1.3 (Dolomanov et al., 2009)'
_computing_structure_refinement 'SHELXL 2018/3 (Sheldrick, 2015)'
_computing_structure_solution 'SHELXT 2018/2 (Sheldrick, 2018)'
_diffrn_ambient_temperature 100.00
_diffrn_measured_fraction_theta_full 0.979
_diffrn_measured_fraction_theta_max 0.977
_diffrn_measurement_device_type 'Bruker SMART APEX II'
_diffrn_measurement_method \w-scan
_diffrn_radiation_monochromator graphite
_diffrn_radiation_type MoK\a
_diffrn_radiation_wavelength 0.71073
_diffrn_reflns_av_R_equivalents 0.0344
_diffrn_reflns_av_unetI/netI 0.0696
_diffrn_reflns_Laue_measured_fraction_full 0.979
_diffrn_reflns_Laue_measured_fraction_max 0.977
_diffrn_reflns_limit_h_max 16
_diffrn_reflns_limit_h_min -16
_diffrn_reflns_limit_k_max 17
_diffrn_reflns_limit_k_min -23
_diffrn_reflns_limit_l_max 23
_diffrn_reflns_limit_l_min -22
_diffrn_reflns_number 30399
_diffrn_reflns_point_group_measured_fraction_full 0.979
_diffrn_reflns_point_group_measured_fraction_max 0.977
_diffrn_reflns_theta_full 25.242
_diffrn_reflns_theta_max 26.000
_diffrn_reflns_theta_min 1.831
_diffrn_source_current 30.0
_diffrn_source_power 1.5
_diffrn_source_target Mo
_diffrn_source_type 'fine-focus sealed X-ray tube'
_diffrn_source_voltage 50.0
_diffrn_standards_number 0
_exptl_absorpt_coefficient_mu 3.107
_exptl_absorpt_correction_T_max 0.7462
_exptl_absorpt_correction_T_min 0.5003
_exptl_absorpt_correction_type multi-scan
_exptl_absorpt_process_details
;
SADABS-2016/2 (Bruker,2016/2) was used for absorption correction.
wR2(int) was 0.0928 before and 0.0443 after correction.
The Ratio of minimum to maximum transmission is 0.6705.
The \l/2 correction factor is Not present.
;
_exptl_crystal_colour yellow
_exptl_crystal_colour_primary yellow
_exptl_crystal_density_diffrn 1.438
_exptl_crystal_description plate
_exptl_crystal_F_000 1975
_exptl_crystal_size_max 0.4
_exptl_crystal_size_mid 0.38
_exptl_crystal_size_min 0.08
_refine_diff_density_max 1.868
_refine_diff_density_min -1.588
_refine_diff_density_rms 0.135
_refine_ls_extinction_method none
_refine_ls_goodness_of_fit_ref 1.022
_refine_ls_hydrogen_treatment constr
_refine_ls_matrix_type full
_refine_ls_number_parameters 1031
_refine_ls_number_reflns 17642
_refine_ls_number_restraints 14
_refine_ls_restrained_S_all 1.030
_refine_ls_R_factor_all 0.0607
_refine_ls_R_factor_gt 0.0416
_refine_ls_shift/su_max 0.002
_refine_ls_shift/su_mean 0.000
_refine_ls_structure_factor_coef Fsqd
_refine_ls_weighting_details 'w=1/[\s^2^(Fo^2^)+(0.0478P)^2^] where P=(Fo^2^+2Fc^2^)/3'
_refine_ls_weighting_scheme calc
_refine_ls_wR_factor_gt 0.0951
_refine_ls_wR_factor_ref 0.1013
_reflns_Friedel_coverage 0.000
_reflns_number_gt 13309
_reflns_number_total 17642
_reflns_threshold_expression 'I > 2\s(I)'
_cod_data_source_file d3dt02789a2.cif
_cod_data_source_block st224
_cod_original_formula_sum 'C101.80 H71.60 Cl5.60 Ir2 N8'
_cod_database_code 7714149
_shelx_shelxl_version_number 2018/3
_shelx_space_group_comment
;
The symmetry employed for this shelxl refinement is uniquely defined
by the following loop, which should always be used as a source of
symmetry information in preference to the above space-group names.
They are only intended as comments.
;
_shelx_estimated_absorpt_t_max 0.789
_shelx_estimated_absorpt_t_min 0.370
_olex2_refinement_description
;
1. Fixed Uiso
 At 1.2 times of:
  All C(H) groups, All C(H,H) groups, All C(H,H,H,H) groups
2. Restrained distances
 Cl5-C03E
 1.75 with sigma of 0.005
 Cl07-C03E
 1.75 with sigma of 0.005
 Cl07-C03E \\sim Cl6-C03E \\sim Cl00-C03E \\sim Cl5-C03E
 with sigma of 0.01
 Cl3-C51 \\sim Cl3-C03K \\sim Cl06-C03K \\sim Cl06-C51
 with sigma of 0.02
3. Uiso/Uaniso restraints and constraints
Uanis(Cl5) = Uanis(Cl00)
Uanis(Cl07) = Uanis(Cl6)
Uanis(Cl5) = Uanis(Cl00) = Uanis(C03E) = Uanis(Cl07) = Uanis(Cl6)
Uanis(C16) = Uanis(C17) = Uanis(C18) = Uanis(C19) = Uanis(C14) = Uanis(C15)
4. Others
 Fixed Sof: Cl06(0.8) Cl07(0.6) Cl00(0.6) Cl3(0.8) H03C(0.6) H03D(0.6)
 H03E(0.4) H03F(0.4) C03K(0.6) H03I(0.6) H03J(0.6) Cl5(0.4) Cl6(0.4) C51(0.2)
 H51A(0.2) H51B(0.2)
5.a Secondary CH2 refined with riding coordinates:
 C03E(H03C,H03D), C03E(H03E,H03F), C03K(H03I,H03J), C51(H51A,H51B)
5.b Aromatic/amide H refined with riding coordinates:
 C2(H2), C00Z(H00Z), C010(H010), C49(H49), C24(H24), C01C(H01C), C27(H27),
 C01E(H01E), C11(H11), C01I(H01I), C19(H19), C01O(H01O), C01Q(H01Q), C01R(H01R),
  C46(H46), C01U(H01U), C36(H36), C48(H48), C01X(H01X), C01Y(H01Y), C10(H10),
 C21(H21), C021(H021), C023(H023), C40(H40), C23(H23), C22(H22), C027(H027),
 C43(H43), C35(H35), C9(H9), C47(H47), C02C(H02C), C02E(H02E), C02F(H02F),
 C42(H42), C02H(H02H), C02I(H02I), C02J(H02J), C02K(H02K), C44(H44), C02M(H02M),
  C02N(H02N), C02O(H02O), C02P(H02P), C02Q(H02Q), C02S(H02S), C17(H17),
 C02V(H02V), C5(H5), C15(H15), C02Z(H02Z), C41(H41), C30(H30), C18(H18), C8(H8),
  C34(H34), C6(H6), C7(H7), C31(H31), C038(H038), C32(H32), C03A(H03A),
 C03B(H03B), C33(H33), C16(H16), C03G(H03G), C03H(H03H)
;
_smtbx_masks_void_probe_radius 1.2
_smtbx_masks_void_truncation_radius 1.2
_olex2_submission_special_instructions 'No special instructions were received'

loop_
_space_group_symop_operation_xyz
'x, y, z'
'-x, -y, -z'

loop_
_atom_site_label
_atom_site_type_symbol
_atom_site_fract_x
_atom_site_fract_y
_atom_site_fract_z
_atom_site_U_iso_or_equiv
_atom_site_adp_type
_atom_site_occupancy
_atom_site_site_symmetry_order
_atom_site_calc_flag
_atom_site_refinement_flags_posn
_atom_site_refinement_flags_adp
_atom_site_refinement_flags_occupancy
_atom_site_disorder_assembly
_atom_site_disorder_group
Ir1 Ir 0.60472(2) 0.16865(2) 0.36505(2) 0.01637(6) Uani 1 1 d . . . . .
Ir2 Ir 0.50450(2) 0.25557(2) 0.23049(2) 0.01644(6) Uani 1 1 d . . . . .
Cl1 Cl 0.47916(9) 0.24999(7) 0.35687(7) 0.0187(3) Uani 1 1 d . . . . .
Cl2 Cl 0.63694(10) 0.18151(7) 0.24279(7) 0.0187(3) Uani 1 1 d . . . . .
Cl06 Cl 0.9973(2) 0.44217(15) -0.18856(14) 0.0592(7) Uani 0.8 1 d D . P . .
Cl07 Cl 0.9049(3) 0.3100(3) 0.6318(2) 0.0700(6) Uani 0.6 1 d D . P A 1
Cl00 Cl 0.9714(3) 0.2192(3) 0.7211(2) 0.0700(6) Uani 0.6 1 d D . P A 1
N1 N 0.4802(3) 0.0809(2) 0.3348(2) 0.0176(10) Uani 1 1 d . . . . .
N5 N 0.3930(3) 0.1631(2) 0.1778(2) 0.0189(10) Uani 1 1 d . . . . .
N7 N 0.6019(3) 0.3559(2) 0.2752(2) 0.0186(10) Uani 1 1 d . . . . .
N3 N 0.7384(3) 0.2486(3) 0.4049(2) 0.0191(10) Uani 1 1 d . . . . .
Cl3 Cl 1.1803(3) 0.3887(2) -0.1567(2) 0.1111(14) Uani 0.8 1 d D . P . .
N2 N 0.3386(3) 0.0102(2) 0.3612(2) 0.0186(10) Uani 1 1 d . . . . .
N8 N 0.6234(3) 0.4743(3) 0.3321(2) 0.0226(11) Uani 1 1 d . . . . .
C00H C 0.3974(4) 0.1411(3) 0.1072(3) 0.0176(12) Uani 1 1 d . . . . .
C00I C 0.4787(4) 0.1846(3) 0.0780(3) 0.0194(12) Uani 1 1 d . . . . .
C00J C 0.5345(4) 0.2493(3) 0.1294(3) 0.0209(12) Uani 1 1 d . . . . .
N6 N 0.3117(3) 0.0860(3) 0.0763(2) 0.0217(11) Uani 1 1 d . . . . .
N4 N 0.9124(3) 0.2814(3) 0.4305(2) 0.0241(11) Uani 1 1 d . . . . .
C1 C 0.5609(4) 0.1619(3) 0.4608(3) 0.0192(12) Uani 1 1 d . . . . .
C13 C 0.4235(4) 0.0682(3) 0.3867(3) 0.0193(12) Uani 1 1 d . . . . .
C25 C 0.4349(4) 0.0268(3) 0.2725(3) 0.0184(12) Uani 1 1 d . . . . .
C00P C 0.4032(4) 0.3209(3) 0.2352(3) 0.0201(12) Uani 1 1 d . . . . .
C38 C 0.8260(4) 0.2250(3) 0.3975(3) 0.0207(12) Uani 1 1 d . . . . .
C00R C 0.2982(4) 0.1233(3) 0.1929(3) 0.0206(12) Uani 1 1 d . . . . .
C37 C 0.8180(4) 0.1470(3) 0.3672(3) 0.0207(12) Uani 1 1 d . . . . .
C26 C 0.7104(4) 0.1065(3) 0.3574(3) 0.0173(12) Uani 1 1 d . . . . .
C2 C 0.6080(4) 0.2050(3) 0.5288(3) 0.0216(12) Uani 1 1 d . . . . .
H2 H 0.674102 0.238288 0.532485 0.026 Uiso 1 1 calc R U . . .
C45 C 0.8739(4) 0.3426(3) 0.4616(3) 0.0218(12) Uani 1 1 d . . . . .
C12 C 0.4627(4) 0.1116(3) 0.4591(3) 0.0182(12) Uani 1 1 d . . . . .
C00X C 0.4397(4) 0.3939(3) 0.2782(3) 0.0208(12) Uani 1 1 d . . . . .
C50 C 0.7638(4) 0.3217(3) 0.4453(3) 0.0187(12) Uani 1 1 d . . . . .
C00Z C 0.7961(4) 0.3562(3) 0.2769(3) 0.0219(12) Uani 1 1 d . . . . .
H00Z H 0.788259 0.305582 0.253107 0.026 Uiso 1 1 calc R U . . .
C010 C 0.6120(4) 0.2967(3) 0.1052(3) 0.0212(12) Uani 1 1 d . . . . .
H010 H 0.650351 0.340865 0.138074 0.025 Uiso 1 1 calc R U . . .
C011 C 0.6355(4) 0.2814(3) 0.0340(3) 0.0250(13) Uani 1 1 d . . . . .
C20 C 0.3452(4) -0.0173(3) 0.2884(3) 0.0208(12) Uani 1 1 d . . . . .
C49 C 0.7020(4) 0.3697(3) 0.4719(3) 0.0206(12) Uani 1 1 d . . . . .
H49 H 0.627800 0.356480 0.460632 0.025 Uiso 1 1 calc R U . . .
C014 C 0.5535(4) 0.4098(3) 0.2984(3) 0.0180(12) Uani 1 1 d . . . . .
C015 C 0.7104(4) 0.3865(3) 0.2913(3) 0.0189(12) Uani 1 1 d . . . . .
C017 C 0.2897(4) 0.0446(3) 0.0018(3) 0.0220(13) Uani 1 1 d . . . . .
C018 C 0.2301(4) 0.3488(3) 0.2185(3) 0.0222(13) Uani 1 1 d . . . . .
C24 C 0.4680(4) 0.0106(3) 0.2048(3) 0.0233(13) Uani 1 1 d . . . . .
H24 H 0.529835 0.039527 0.193572 0.028 Uiso 1 1 calc R U . . .
C39 C 1.0206(4) 0.2749(3) 0.4330(3) 0.0232(13) Uani 1 1 d . . . . .
C01C C 0.2974(4) 0.3006(3) 0.2049(3) 0.0198(12) Uani 1 1 d . . . . .
H01C H 0.271110 0.252483 0.174195 0.024 Uiso 1 1 calc R U . . .
C27 C 0.6924(4) 0.0304(3) 0.3346(3) 0.0222(13) Uani 1 1 d . . . . .
H27 H 0.622259 0.002194 0.329139 0.027 Uiso 1 1 calc R U . . .
C01E C 0.8947(4) 0.4035(3) 0.2989(3) 0.0245(13) Uani 1 1 d . . . . .
H01E H 0.955538 0.385016 0.288393 0.029 Uiso 1 1 calc R U . . .
C3 C 0.5615(4) 0.2009(3) 0.5913(3) 0.0225(13) Uani 1 1 d . . . . .
C11 C 0.4173(4) 0.1066(3) 0.5213(3) 0.0230(13) Uani 1 1 d . . . . .
H11 H 0.352051 0.072659 0.518455 0.028 Uiso 1 1 calc R U . . .
C01H C 0.7239(4) 0.4609(3) 0.3280(3) 0.0223(13) Uani 1 1 d . . . . .
C01I C 0.5002(4) 0.1690(3) 0.0071(3) 0.0235(13) Uani 1 1 d . . . . .
H01I H 0.461043 0.125570 -0.026304 0.028 Uiso 1 1 calc R U . . .
C01J C 0.2468(4) 0.0747(3) 0.1284(3) 0.0243(13) Uani 1 1 d . . . . .
C14 C 0.2579(5) -0.0206(4) 0.3991(4) 0.0434(7) Uani 1 1 d . . . . .
C19 C 0.2719(5) -0.0731(4) 0.4330(4) 0.0434(7) Uani 1 1 d . . . . .
H19 H 0.335816 -0.089157 0.431379 0.052 Uiso 1 1 calc R U . . .
C01N C 0.7207(5) 0.3314(4) 0.0108(3) 0.0323(15) Uani 1 1 d . . . . .
C01O C 0.5781(4) 0.2164(3) -0.0145(3) 0.0249(13) Uani 1 1 d . . . . .
H01O H 0.593210 0.205078 -0.062777 0.030 Uiso 1 1 calc R U . . .
C01P C 0.1188(4) 0.3231(3) 0.1868(3) 0.0253(13) Uani 1 1 d . . . . .
C01Q C 0.3741(4) 0.4426(3) 0.2930(3) 0.0249(13) Uani 1 1 d . . . . .
H01Q H 0.400241 0.491122 0.322827 0.030 Uiso 1 1 calc R U . . .
C01R C 0.2501(4) 0.1298(3) 0.2548(3) 0.0212(12) Uani 1 1 d . . . . .
H01R H 0.284505 0.162241 0.298784 0.025 Uiso 1 1 calc R U . . .
C01S C 0.6013(4) 0.5419(3) 0.3709(3) 0.0239(13) Uani 1 1 d . . . . .
C46 C 0.9233(4) 0.4115(3) 0.5047(3) 0.0277(14) Uani 1 1 d . . . . .
H46 H 0.997560 0.425872 0.515214 0.033 Uiso 1 1 calc R U . . .
C01U C 0.5677(4) 0.6737(3) 0.4508(3) 0.0264(14) Uani 1 1 d . . . . .
H01U H 0.554584 0.718775 0.477760 0.032 Uiso 1 1 calc R U . . .
C36 C 0.8995(4) 0.1102(3) 0.3521(3) 0.0230(13) Uani 1 1 d . . . . .
H36 H 0.970196 0.137665 0.358560 0.028 Uiso 1 1 calc R U . . .
C48 C 0.7529(4) 0.4383(3) 0.5162(3) 0.0253(13) Uani 1 1 d . . . . .
H48 H 0.712179 0.472235 0.536138 0.030 Uiso 1 1 calc R U . . .
C01X C 0.2692(4) 0.4194(3) 0.2638(3) 0.0282(14) Uani 1 1 d . . . . .
H01X H 0.223518 0.452181 0.274740 0.034 Uiso 1 1 calc R U . . .
C01Y C 0.3277(5) -0.0173(3) -0.0215(3) 0.0310(15) Uani 1 1 d . . . . .
H01Y H 0.369699 -0.032871 0.010768 0.037 Uiso 1 1 calc R U . . .
C10 C 0.4657(5) 0.1503(3) 0.5871(3) 0.0269(14) Uani 1 1 d . . . . .
H10 H 0.434339 0.146135 0.629308 0.032 Uiso 1 1 calc R U . . .
C21 C 0.2818(5) -0.0757(3) 0.2375(3) 0.0274(14) Uani 1 1 d . . . . .
H21 H 0.219313 -0.104005 0.248625 0.033 Uiso 1 1 calc R U . . .
C021 C 0.5611(4) 0.6151(3) 0.4808(3) 0.0277(14) Uani 1 1 d . . . . .
H021 H 0.545023 0.620166 0.528618 0.033 Uiso 1 1 calc R U . . .
C28 C 0.7723(4) -0.0065(3) 0.3193(3) 0.0213(12) Uani 1 1 d . . . . .
C023 C 0.8227(4) 0.5076(4) 0.3527(3) 0.0298(14) Uani 1 1 d . . . . .
H023 H 0.830961 0.557343 0.379465 0.036 Uiso 1 1 calc R U . . .
C40 C 1.0607(5) 0.2494(4) 0.4857(3) 0.0378(17) Uani 1 1 d . . . . .
H40 H 1.019817 0.240027 0.522816 0.045 Uiso 1 1 calc R U . . .
C23 C 0.4062(5) -0.0499(3) 0.1544(3) 0.0278(14) Uani 1 1 d . . . . .
H23 H 0.427875 -0.063643 0.108078 0.033 Uiso 1 1 calc R U . . .
C22 C 0.3133(5) -0.0912(3) 0.1695(3) 0.0333(15) Uani 1 1 d . . . . .
H22 H 0.271179 -0.130503 0.132807 0.040 Uiso 1 1 calc R U . . .
C027 C 0.0631(4) 0.2525(4) 0.1825(3) 0.0315(15) Uani 1 1 d . . . . .
H027 H 0.096610 0.220300 0.200899 0.038 Uiso 1 1 calc R U . . .
C43 C 1.1812(5) 0.2800(3) 0.3798(3) 0.0323(15) Uani 1 1 d . . . . .
H43 H 1.223028 0.291796 0.343968 0.039 Uiso 1 1 calc R U . . .
C35 C 0.8772(4) 0.0345(4) 0.3279(3) 0.0265(14) Uani 1 1 d . . . . .
H35 H 0.932439 0.009790 0.317050 0.032 Uiso 1 1 calc R U . . .
C9 C 0.6072(5) 0.2261(4) 0.7241(3) 0.0334(15) Uani 1 1 d . . . . .
H9 H 0.577086 0.175634 0.720709 0.040 Uiso 1 1 calc R U . . .
C47 C 0.8597(5) 0.4584(3) 0.5318(3) 0.0308(15) Uani 1 1 d . . . . .
H47 H 0.891064 0.505848 0.562178 0.037 Uiso 1 1 calc R U . . .
C02C C 0.1501(4) 0.0872(3) 0.2503(3) 0.0273(14) Uani 1 1 d . . . . .
H02C H 0.114260 0.091336 0.291856 0.033 Uiso 1 1 calc R U . . .
C4 C 0.6098(5) 0.2509(3) 0.6617(3) 0.0253(13) Uani 1 1 d . . . . .
C02E C 0.1470(4) 0.0303(3) 0.1240(3) 0.0287(14) Uani 1 1 d . . . . .
H02E H 0.113264 -0.003503 0.080438 0.034 Uiso 1 1 calc R U . . .
C02F C 0.5779(4) 0.5487(3) 0.4414(3) 0.0255(13) Uani 1 1 d . . . . .
H02F H 0.573559 0.508197 0.462078 0.031 Uiso 1 1 calc R U . . .
C42 C 1.2209(4) 0.2515(4) 0.4318(3) 0.0355(16) Uani 1 1 d . . . . .
H42 H 1.289054 0.241733 0.430696 0.043 Uiso 1 1 calc R U . . .
C02H C 0.2474(5) -0.0339(4) -0.1398(3) 0.0341(16) Uani 1 1 d . . . . .
H02H H 0.233754 -0.060743 -0.188631 0.041 Uiso 1 1 calc R U . . .
C02I C 0.0696(5) 0.3698(4) 0.1578(3) 0.0292(14) Uani 1 1 d . . . . .
H02I H 0.106917 0.418334 0.159262 0.035 Uiso 1 1 calc R U . . .
C02J C 0.6114(4) 0.6021(3) 0.3412(3) 0.0241(13) Uani 1 1 d . . . . .
H02J H 0.630473 0.598163 0.294145 0.029 Uiso 1 1 calc R U . . .
C02K C -0.0410(5) 0.2272(4) 0.1519(4) 0.0398(17) Uani 1 1 d . . . . .
H02K H -0.078830 0.178776 0.150498 0.048 Uiso 1 1 calc R U . . .
C44 C 1.0792(4) 0.2915(3) 0.3802(3) 0.0289(14) Uani 1 1 d . . . . .
H44 H 1.050793 0.310501 0.344440 0.035 Uiso 1 1 calc R U . . .
C02M C 0.2294(5) 0.0685(4) -0.0451(3) 0.0395(17) Uani 1 1 d . . . . .
H02M H 0.202638 0.111279 -0.028552 0.047 Uiso 1 1 calc R U . . .
C02N C 0.0998(4) 0.0377(4) 0.1856(3) 0.0334(15) Uani 1 1 d . . . . .
H02N H 0.031307 0.008652 0.184708 0.040 Uiso 1 1 calc R U . . .
C02O C -0.0354(5) 0.3440(4) 0.1264(3) 0.0362(17) Uani 1 1 d . . . . .
H02O H -0.069565 0.375382 0.107169 0.043 Uiso 1 1 calc R U . . .
C02P C 0.5934(5) 0.6675(3) 0.3814(3) 0.0305(14) Uani 1 1 d . . . . .
H02P H 0.598529 0.708574 0.361388 0.037 Uiso 1 1 calc R U . . .
C02Q C 0.9068(4) 0.4774(4) 0.3359(3) 0.0308(15) Uani 1 1 d . . . . .
H02Q H 0.975683 0.507601 0.349854 0.037 Uiso 1 1 calc R U . . .
C02S C 0.3045(6) -0.0574(4) -0.0930(3) 0.0415(17) Uani 1 1 d . . . . .
H02S H 0.328769 -0.101363 -0.109033 0.050 Uiso 1 1 calc R U . . .
C17 C 0.1016(5) -0.0809(4) 0.4703(4) 0.0434(7) Uani 1 1 d . . . . .
H17 H 0.047358 -0.102603 0.494294 0.052 Uiso 1 1 calc R U . . .
C02V C -0.0882(5) 0.2739(4) 0.1238(4) 0.0387(17) Uani 1 1 d . . . . .
H02V H -0.158786 0.256841 0.102163 0.046 Uiso 1 1 calc R U . . .
C29 C 0.7469(5) -0.0885(4) 0.2913(3) 0.0291(14) Uani 1 1 d . . . . .
C5 C 0.6560(5) 0.3250(3) 0.6687(3) 0.0351(16) Uani 1 1 d . . . . .
H5 H 0.660354 0.343249 0.627301 0.042 Uiso 1 1 calc R U . . .
C15 C 0.1668(5) 0.0044(4) 0.4011(4) 0.0434(7) Uani 1 1 d . . . . .
H15 H 0.157930 0.042331 0.379120 0.052 Uiso 1 1 calc R U . . .
C02Z C 0.7893(5) 0.3030(4) -0.0343(3) 0.0419(18) Uani 1 1 d . . . . .
H02Z H 0.780750 0.251030 -0.049937 0.050 Uiso 1 1 calc R U . . .
C41 C 1.1616(5) 0.2372(4) 0.4853(3) 0.0424(18) Uani 1 1 d . . . . .
H41 H 1.189636 0.218970 0.521808 0.051 Uiso 1 1 calc R U . . .
C30 C 0.6623(5) -0.1230(4) 0.2375(3) 0.0338(15) Uani 1 1 d . . . . .
H30 H 0.622952 -0.093654 0.219280 0.041 Uiso 1 1 calc R U . . .
C18 C 0.1954(5) -0.1028(4) 0.4691(4) 0.0434(7) Uani 1 1 d . . . . .
H18 H 0.206755 -0.138443 0.493437 0.052 Uiso 1 1 calc R U . . .
C8 C 0.6471(5) 0.2728(4) 0.7897(3) 0.0403(17) Uani 1 1 d . . . . .
H8 H 0.645177 0.254602 0.831158 0.048 Uiso 1 1 calc R U . . .
C34 C 0.8025(5) -0.1333(4) 0.3159(4) 0.0431(18) Uani 1 1 d . . . . .
H34 H 0.860487 -0.111790 0.351725 0.052 Uiso 1 1 calc R U . . .
C6 C 0.6957(6) 0.3721(4) 0.7350(4) 0.0478(19) Uani 1 1 d . . . . .
H6 H 0.727129 0.422402 0.738745 0.057 Uiso 1 1 calc R U . . .
C7 C 0.6903(5) 0.3469(4) 0.7957(3) 0.0423(18) Uani 1 1 d . . . . .
H7 H 0.715796 0.379902 0.841324 0.051 Uiso 1 1 calc R U . . .
C31 C 0.6356(6) -0.1988(4) 0.2108(4) 0.0431(18) Uani 1 1 d . . . . .
H31 H 0.578165 -0.221090 0.174702 0.052 Uiso 1 1 calc R U . . .
C038 C 0.8705(6) 0.3487(5) -0.0575(4) 0.058(3) Uani 1 1 d . . . . .
H038 H 0.915982 0.328257 -0.088909 0.070 Uiso 1 1 calc R U . . .
C32 C 0.6917(6) -0.2419(4) 0.2363(4) 0.050(2) Uani 1 1 d . . . . .
H32 H 0.673455 -0.294011 0.217826 0.060 Uiso 1 1 calc R U . . .
C03A C 0.7347(6) 0.4074(4) 0.0333(4) 0.0435(18) Uani 1 1 d . . . . .
H03A H 0.688558 0.428363 0.063784 0.052 Uiso 1 1 calc R U . . .
C03B C 0.2088(5) 0.0288(4) -0.1168(3) 0.0415(18) Uani 1 1 d . . . . .
H03B H 0.168508 0.044790 -0.149761 0.050 Uiso 1 1 calc R U . . .
C33 C 0.7745(6) -0.2095(4) 0.2887(5) 0.055(2) Uani 1 1 d . . . . .
H33 H 0.813065 -0.239536 0.306536 0.066 Uiso 1 1 calc R U . . .
C03E C 0.8765(5) 0.2599(5) 0.6969(4) 0.0700(6) Uani 1 1 d D . . . .
H03C H 0.861580 0.293942 0.740340 0.084 Uiso 0.6 1 calc R U P A 1
H03D H 0.811523 0.221069 0.678406 0.084 Uiso 0.6 1 calc R U P A 1
H03E H 0.824499 0.217196 0.665873 0.084 Uiso 0.4 1 calc R U P A 2
H03F H 0.837346 0.293122 0.725914 0.084 Uiso 0.4 1 calc R U P A 2
C16 C 0.0869(5) -0.0282(4) 0.4371(4) 0.0434(7) Uani 1 1 d . . . . .
H16 H 0.022111 -0.013194 0.438174 0.052 Uiso 1 1 calc R U . . .
C03G C 0.8828(6) 0.4242(5) -0.0336(4) 0.059(3) Uani 1 1 d . . . . .
H03G H 0.937784 0.456177 -0.048380 0.071 Uiso 1 1 calc R U . . .
C03H C 0.8167(7) 0.4533(5) 0.0110(4) 0.060(2) Uani 1 1 d . . . . .
H03H H 0.826506 0.505337 0.027215 0.071 Uiso 1 1 calc R U . . .
C03K C 1.1238(8) 0.4384(8) -0.2002(6) 0.059(4) Uani 0.6 1 d D . P B 1
H03I H 1.127120 0.418760 -0.251969 0.071 Uiso 0.6 1 calc R U P B 1
H03J H 1.166897 0.489600 -0.186205 0.071 Uiso 0.6 1 calc R U P B 1
Cl5 Cl 0.9556(4) 0.2278(4) 0.7551(3) 0.0700(6) Uani 0.4 1 d D . P A 2
Cl6 Cl 0.9505(4) 0.3067(4) 0.6437(4) 0.0700(6) Uani 0.4 1 d D . P A 2
C51 C 1.067(2) 0.3776(19) -0.205(2) 0.085(15) Uiso 0.2 1 d D . P B 2
H51A H 1.020906 0.330903 -0.201689 0.102 Uiso 0.2 1 calc R U P B 2
H51B H 1.081083 0.370290 -0.255897 0.102 Uiso 0.2 1 calc R U P B 2

loop_
_atom_site_aniso_label
_atom_site_aniso_U_11
_atom_site_aniso_U_22
_atom_site_aniso_U_33
_atom_site_aniso_U_23
_atom_site_aniso_U_13
_atom_site_aniso_U_12
Ir1 0.01272(11) 0.01759(13) 0.01642(11) 0.00032(9) 0.00231(9) 0.00278(9)
Ir2 0.01422(11) 0.01778(13) 0.01541(11) 0.00011(9) 0.00224(9) 0.00415(9)
Cl1 0.0154(6) 0.0213(8) 0.0172(6) 0.0000(6) 0.0014(5) 0.0056(5)
Cl2 0.0182(6) 0.0192(7) 0.0179(6) 0.0012(5) 0.0041(5) 0.0062(5)
Cl06 0.0616(15) 0.0566(17) 0.0623(16) 0.0150(13) 0.0284(13) 0.0146(13)
Cl07 0.0471(13) 0.0830(15) 0.0854(18) 0.0221(13) 0.0319(15) 0.0201(12)
Cl00 0.0471(13) 0.0830(15) 0.0854(18) 0.0221(13) 0.0319(15) 0.0201(12)
N1 0.014(2) 0.018(3) 0.017(2) -0.0013(19) -0.0001(19) 0.0032(19)
N5 0.015(2) 0.019(3) 0.021(2) 0.002(2) 0.002(2) 0.0011(19)
N7 0.016(2) 0.014(3) 0.024(2) 0.004(2) 0.003(2) 0.0008(19)
N3 0.011(2) 0.026(3) 0.018(2) 0.002(2) 0.0017(19) 0.0018(19)
Cl3 0.112(3) 0.085(3) 0.124(3) -0.019(2) -0.013(2) 0.058(2)
N2 0.018(2) 0.015(3) 0.019(2) 0.001(2) 0.002(2) 0.0003(19)
N8 0.019(2) 0.019(3) 0.023(2) -0.006(2) 0.003(2) 0.004(2)
C00H 0.016(3) 0.021(3) 0.014(3) 0.000(2) 0.000(2) 0.004(2)
C00I 0.019(3) 0.020(3) 0.017(3) 0.002(2) 0.001(2) 0.002(2)
C00J 0.021(3) 0.024(3) 0.017(3) 0.003(2) -0.001(2) 0.006(2)
N6 0.018(2) 0.023(3) 0.017(2) -0.006(2) 0.002(2) 0.000(2)
N4 0.017(2) 0.024(3) 0.025(3) -0.002(2) -0.001(2) 0.002(2)
C1 0.020(3) 0.015(3) 0.023(3) 0.005(2) 0.003(2) 0.003(2)
C13 0.013(3) 0.019(3) 0.022(3) 0.000(2) 0.002(2) 0.002(2)
C25 0.016(3) 0.014(3) 0.024(3) 0.003(2) 0.002(2) 0.001(2)
C00P 0.021(3) 0.023(3) 0.018(3) 0.006(2) 0.007(2) 0.008(2)
C38 0.014(3) 0.025(3) 0.019(3) 0.005(2) 0.004(2) -0.002(2)
C00R 0.014(3) 0.020(3) 0.024(3) -0.001(2) 0.002(2) 0.003(2)
C37 0.015(3) 0.027(3) 0.018(3) 0.002(2) 0.002(2) 0.004(2)
C26 0.014(3) 0.020(3) 0.016(3) 0.002(2) 0.003(2) 0.002(2)
C2 0.018(3) 0.022(3) 0.024(3) 0.010(3) 0.001(2) 0.000(2)
C45 0.019(3) 0.019(3) 0.023(3) -0.002(2) 0.005(2) 0.002(2)
C12 0.018(3) 0.019(3) 0.015(3) -0.001(2) 0.000(2) 0.004(2)
C00X 0.020(3) 0.018(3) 0.021(3) 0.003(2) -0.002(2) 0.003(2)
C50 0.019(3) 0.019(3) 0.014(3) 0.003(2) -0.002(2) -0.004(2)
C00Z 0.024(3) 0.022(3) 0.023(3) 0.006(3) 0.010(3) 0.010(2)
C010 0.018(3) 0.022(3) 0.020(3) -0.001(2) 0.000(2) 0.004(2)
C011 0.020(3) 0.030(4) 0.022(3) 0.006(3) 0.002(3) 0.001(3)
C20 0.023(3) 0.017(3) 0.021(3) 0.000(2) -0.002(2) 0.006(2)
C49 0.017(3) 0.019(3) 0.021(3) -0.001(2) 0.000(2) 0.001(2)
C014 0.017(3) 0.017(3) 0.018(3) 0.004(2) 0.002(2) 0.003(2)
C015 0.016(3) 0.022(3) 0.017(3) 0.004(2) 0.001(2) 0.003(2)
C017 0.014(3) 0.028(4) 0.017(3) -0.001(2) 0.004(2) -0.005(2)
C018 0.018(3) 0.024(3) 0.029(3) 0.013(3) 0.003(3) 0.006(2)
C24 0.028(3) 0.016(3) 0.022(3) -0.002(2) 0.004(3) 0.003(2)
C39 0.011(3) 0.025(3) 0.027(3) -0.001(3) 0.001(2) 0.000(2)
C01C 0.018(3) 0.015(3) 0.025(3) 0.003(2) 0.003(2) 0.002(2)
C27 0.017(3) 0.030(4) 0.019(3) 0.007(3) 0.001(2) 0.004(2)
C01E 0.018(3) 0.026(4) 0.029(3) 0.006(3) 0.003(3) 0.005(2)
C3 0.028(3) 0.024(3) 0.017(3) 0.006(2) 0.003(3) 0.010(3)
C11 0.020(3) 0.021(3) 0.028(3) 0.009(3) 0.009(3) 0.000(2)
C01H 0.021(3) 0.026(3) 0.019(3) 0.004(3) 0.004(2) 0.005(2)
C01I 0.022(3) 0.024(3) 0.018(3) -0.003(2) 0.001(2) 0.001(2)
C01J 0.024(3) 0.026(4) 0.023(3) 0.004(3) 0.003(3) 0.009(3)
C14 0.0391(15) 0.054(2) 0.0430(16) 0.0281(15) 0.0071(14) 0.0053(14)
C19 0.0391(15) 0.054(2) 0.0430(16) 0.0281(15) 0.0071(14) 0.0053(14)
C01N 0.027(3) 0.044(4) 0.017(3) 0.008(3) -0.008(3) -0.008(3)
C01O 0.021(3) 0.032(4) 0.014(3) 0.002(3) -0.002(2) -0.004(3)
C01P 0.024(3) 0.031(4) 0.022(3) 0.006(3) 0.004(3) 0.011(3)
C01Q 0.024(3) 0.015(3) 0.033(3) 0.000(3) 0.005(3) 0.005(2)
C01R 0.025(3) 0.018(3) 0.020(3) 0.001(2) 0.005(2) 0.007(2)
C01S 0.017(3) 0.022(3) 0.027(3) -0.002(3) 0.001(3) 0.003(2)
C46 0.016(3) 0.029(4) 0.029(3) 0.002(3) -0.003(3) -0.006(2)
C01U 0.021(3) 0.021(3) 0.032(3) -0.007(3) 0.000(3) 0.008(2)
C36 0.018(3) 0.026(4) 0.021(3) 0.002(3) 0.000(2) 0.003(2)
C48 0.029(3) 0.023(3) 0.022(3) 0.003(3) -0.001(3) 0.006(3)
C01X 0.027(3) 0.022(3) 0.037(3) 0.008(3) 0.008(3) 0.009(3)
C01Y 0.050(4) 0.026(4) 0.018(3) 0.002(3) 0.004(3) 0.016(3)
C10 0.031(3) 0.028(4) 0.020(3) 0.003(3) 0.006(3) 0.006(3)
C21 0.027(3) 0.022(3) 0.029(3) 0.003(3) -0.002(3) 0.002(3)
C021 0.024(3) 0.032(4) 0.023(3) -0.001(3) 0.000(3) 0.008(3)
C28 0.022(3) 0.023(3) 0.021(3) 0.008(2) 0.004(2) 0.007(2)
C023 0.021(3) 0.027(4) 0.033(3) -0.002(3) 0.002(3) -0.001(3)
C40 0.023(3) 0.058(5) 0.034(4) 0.012(3) 0.013(3) 0.009(3)
C23 0.041(4) 0.022(3) 0.018(3) -0.002(3) 0.001(3) 0.013(3)
C22 0.042(4) 0.020(4) 0.029(3) -0.003(3) -0.008(3) 0.004(3)
C027 0.022(3) 0.037(4) 0.039(4) 0.014(3) -0.001(3) 0.008(3)
C43 0.027(3) 0.030(4) 0.037(4) 0.006(3) 0.011(3) 0.002(3)
C35 0.020(3) 0.039(4) 0.024(3) 0.008(3) 0.007(3) 0.013(3)
C9 0.032(3) 0.037(4) 0.025(3) 0.001(3) 0.001(3) 0.004(3)
C47 0.032(3) 0.022(4) 0.028(3) -0.005(3) -0.009(3) -0.001(3)
C02C 0.020(3) 0.041(4) 0.022(3) 0.006(3) 0.008(3) 0.011(3)
C4 0.031(3) 0.026(4) 0.021(3) 0.007(3) 0.002(3) 0.009(3)
C02E 0.018(3) 0.032(4) 0.028(3) 0.001(3) -0.003(3) -0.005(3)
C02F 0.022(3) 0.025(4) 0.030(3) 0.006(3) 0.009(3) 0.007(3)
C42 0.015(3) 0.042(4) 0.037(4) -0.011(3) -0.001(3) 0.005(3)
C02H 0.032(3) 0.037(4) 0.017(3) -0.002(3) 0.002(3) -0.018(3)
C02I 0.030(3) 0.030(4) 0.028(3) 0.003(3) 0.002(3) 0.014(3)
C02J 0.026(3) 0.025(4) 0.020(3) 0.003(3) 0.004(3) 0.007(3)
C02K 0.029(3) 0.042(4) 0.048(4) 0.015(4) -0.002(3) 0.004(3)
C44 0.025(3) 0.031(4) 0.030(3) 0.004(3) 0.006(3) 0.008(3)
C02M 0.036(4) 0.049(5) 0.034(4) 0.004(3) 0.005(3) 0.021(3)
C02N 0.012(3) 0.046(4) 0.035(4) 0.008(3) 0.004(3) -0.005(3)
C02O 0.035(4) 0.048(5) 0.029(3) 0.004(3) -0.001(3) 0.027(3)
C02P 0.031(3) 0.020(3) 0.040(4) 0.009(3) 0.001(3) 0.006(3)
C02Q 0.018(3) 0.034(4) 0.035(3) 0.003(3) -0.001(3) 0.001(3)
C02S 0.061(5) 0.028(4) 0.030(4) -0.001(3) 0.007(4) 0.009(3)
C17 0.0391(15) 0.054(2) 0.0430(16) 0.0281(15) 0.0071(14) 0.0053(14)
C02V 0.022(3) 0.048(5) 0.044(4) 0.007(4) -0.005(3) 0.012(3)
C29 0.032(3) 0.033(4) 0.030(3) 0.011(3) 0.019(3) 0.017(3)
C5 0.047(4) 0.025(4) 0.028(3) 0.006(3) -0.017(3) 0.003(3)
C15 0.0391(15) 0.054(2) 0.0430(16) 0.0281(15) 0.0071(14) 0.0053(14)
C02Z 0.029(4) 0.059(5) 0.025(3) 0.010(3) -0.007(3) -0.013(3)
C41 0.027(3) 0.075(6) 0.027(3) 0.013(4) 0.002(3) 0.016(3)
C30 0.038(4) 0.027(4) 0.037(4) 0.006(3) 0.016(3) 0.009(3)
C18 0.0391(15) 0.054(2) 0.0430(16) 0.0281(15) 0.0071(14) 0.0053(14)
C8 0.043(4) 0.055(5) 0.020(3) 0.007(3) 0.000(3) 0.008(4)
C34 0.039(4) 0.036(4) 0.063(5) 0.023(4) 0.009(4) 0.014(3)
C6 0.064(5) 0.024(4) 0.048(4) 0.004(3) -0.015(4) 0.005(3)
C7 0.048(4) 0.042(5) 0.024(3) -0.008(3) -0.013(3) 0.008(4)
C31 0.046(4) 0.032(4) 0.049(4) 0.006(3) 0.019(4) 0.006(3)
C038 0.042(4) 0.092(7) 0.022(4) 0.013(4) 0.000(3) -0.024(4)
C32 0.069(5) 0.026(4) 0.058(5) 0.009(4) 0.024(4) 0.016(4)
C03A 0.051(4) 0.037(5) 0.038(4) 0.013(3) 0.002(4) -0.003(3)
C03B 0.031(4) 0.065(5) 0.022(3) 0.005(3) -0.006(3) 0.009(3)
C33 0.053(5) 0.048(5) 0.085(6) 0.037(5) 0.025(5) 0.030(4)
C03E 0.0471(13) 0.0830(15) 0.0854(18) 0.0221(13) 0.0319(15) 0.0201(12)
C16 0.0391(15) 0.054(2) 0.0430(16) 0.0281(15) 0.0071(14) 0.0053(14)
C03G 0.052(5) 0.077(7) 0.029(4) 0.017(4) -0.001(4) -0.031(5)
C03H 0.070(6) 0.045(5) 0.048(5) 0.016(4) -0.011(5) -0.021(4)
C03K 0.034(7) 0.108(13) 0.032(6) 0.033(7) 0.003(6) -0.007(7)
Cl5 0.0471(13) 0.0830(15) 0.0854(18) 0.0221(13) 0.0319(15) 0.0201(12)
Cl6 0.0471(13) 0.0830(15) 0.0854(18) 0.0221(13) 0.0319(15) 0.0201(12)

loop_
_atom_type_symbol
_atom_type_description
_atom_type_scat_dispersion_real
_atom_type_scat_dispersion_imag
_atom_type_scat_source
C C 0.0033 0.0016 'International Tables Vol C Tables 4.2.6.8 and 6.1.1.4'
H H 0.0000 0.0000 'International Tables Vol C Tables 4.2.6.8 and 6.1.1.4'
Cl Cl 0.1484 0.1585 'International Tables Vol C Tables 4.2.6.8 and 6.1.1.4'
Ir Ir -1.4442 7.9887 'International Tables Vol C Tables 4.2.6.8 and 6.1.1.4'
N N 0.0061 0.0033 'International Tables Vol C Tables 4.2.6.8 and 6.1.1.4'

loop_
_geom_angle_atom_site_label_1
_geom_angle_atom_site_label_2
_geom_angle_atom_site_label_3
_geom_angle
_geom_angle_site_symmetry_1
_geom_angle_site_symmetry_3
_geom_angle_publ_flag
Cl2 Ir1 Cl1 83.61(4) . . ?
N1 Ir1 Cl1 87.85(12) . . ?
N1 Ir1 Cl2 96.99(13) . . ?
N1 Ir1 N3 171.55(17) . . ?
N3 Ir1 Cl1 98.95(13) . . ?
N3 Ir1 Cl2 88.78(13) . . ?
C1 Ir1 Cl1 89.39(15) . . ?
C1 Ir1 Cl2 172.48(15) . . ?
C1 Ir1 N1 79.9(2) . . ?
C1 Ir1 N3 95.04(19) . . ?
C26 Ir1 Cl1 171.37(15) . . ?
C26 Ir1 Cl2 87.79(15) . . ?
C26 Ir1 N1 93.98(19) . . ?
C26 Ir1 N3 80.04(19) . . ?
C26 Ir1 C1 99.2(2) . . ?
Cl2 Ir2 Cl1 83.51(4) . . ?
N5 Ir2 Cl1 98.70(13) . . ?
N5 Ir2 Cl2 92.02(12) . . ?
N7 Ir2 Cl1 85.72(13) . . ?
N7 Ir2 Cl2 96.17(12) . . ?
N7 Ir2 N5 171.10(17) . . ?
C00J Ir2 Cl1 172.49(16) . . ?
C00J Ir2 Cl2 89.24(15) . . ?
C00J Ir2 N5 79.6(2) . . ?
C00J Ir2 N7 97.0(2) . . ?
C00P Ir2 Cl1 89.60(15) . . ?
C00P Ir2 Cl2 172.08(15) . . ?
C00P Ir2 N5 92.9(2) . . ?
C00P Ir2 N7 79.4(2) . . ?
C00P Ir2 C00J 97.8(2) . . ?
Ir1 Cl1 Ir2 95.79(4) . . ?
Ir2 Cl2 Ir1 96.89(4) . . ?
C13 N1 Ir1 115.0(3) . . ?
C13 N1 C25 107.3(4) . . ?
C25 N1 Ir1 137.8(4) . . ?
C00H N5 Ir2 114.9(4) . . ?
C00H N5 C00R 107.7(4) . . ?
C00R N5 Ir2 136.0(4) . . ?
C014 N7 Ir2 114.7(3) . . ?
C014 N7 C015 107.1(4) . . ?
C015 N7 Ir2 138.2(4) . . ?
C38 N3 Ir1 114.2(4) . . ?
C38 N3 C50 108.4(4) . . ?
C50 N3 Ir1 137.0(3) . . ?
C13 N2 C20 106.9(4) . . ?
C13 N2 C14 128.9(5) . . ?
C20 N2 C14 124.1(5) . . ?
C014 N8 C01H 107.3(4) . . ?
C014 N8 C01S 128.0(4) . . ?
C01H N8 C01S 124.5(4) . . ?
N5 C00H C00I 116.8(5) . . ?
N5 C00H N6 109.9(5) . . ?
N6 C00H C00I 132.7(5) . . ?
C00J C00I C00H 112.4(5) . . ?
C01I C00I C00H 125.8(5) . . ?
C01I C00I C00J 121.7(5) . . ?
C00I C00J Ir2 115.5(4) . . ?
C010 C00J Ir2 127.5(4) . . ?
C010 C00J C00I 116.5(5) . . ?
C00H N6 C017 127.1(5) . . ?
C00H N6 C01J 108.6(4) . . ?
C01J N6 C017 124.3(4) . . ?
C38 N4 C39 125.3(5) . . ?
C45 N4 C38 106.9(4) . . ?
C45 N4 C39 127.8(4) . . ?
C2 C1 Ir1 128.6(4) . . ?
C2 C1 C12 115.9(5) . . ?
C12 C1 Ir1 115.1(4) . . ?
N1 C13 N2 111.2(5) . . ?
N1 C13 C12 117.8(5) . . ?
N2 C13 C12 130.8(5) . . ?
C20 C25 N1 108.1(5) . . ?
C24 C25 N1 131.0(5) . . ?
C24 C25 C20 120.9(5) . . ?
C00X C00P Ir2 115.9(4) . . ?
C01C C00P Ir2 127.1(4) . . ?
C01C C00P C00X 116.8(5) . . ?
N3 C38 N4 110.4(5) . . ?
N3 C38 C37 118.3(5) . . ?
N4 C38 C37 130.6(5) . . ?
N5 C00R C01J 107.5(5) . . ?
C01R C00R N5 131.5(5) . . ?
C01R C00R C01J 120.8(5) . . ?
C26 C37 C38 110.9(4) . . ?
C36 C37 C38 128.3(5) . . ?
C36 C37 C26 120.7(5) . . ?
C37 C26 Ir1 114.7(4) . . ?
C27 C26 Ir1 127.8(4) . . ?
C27 C26 C37 116.9(5) . . ?
C1 C2 H2 118.7 . . ?
C3 C2 C1 122.6(5) . . ?
C3 C2 H2 118.7 . . ?
N4 C45 C50 106.8(5) . . ?
C46 C45 N4 131.7(5) . . ?
C46 C45 C50 121.4(5) . . ?
C1 C12 C13 111.1(5) . . ?
C11 C12 C1 121.5(5) . . ?
C11 C12 C13 127.4(5) . . ?
C00P C00X C014 110.6(5) . . ?
C01Q C00X C00P 122.1(5) . . ?
C01Q C00X C014 127.2(5) . . ?
N3 C50 C45 107.5(5) . . ?
C49 C50 N3 131.6(5) . . ?
C49 C50 C45 120.8(5) . . ?
C015 C00Z H00Z 121.7 . . ?
C015 C00Z C01E 116.7(5) . . ?
C01E C00Z H00Z 121.7 . . ?
C00J C010 H010 118.8 . . ?
C00J C010 C011 122.5(5) . . ?
C011 C010 H010 118.8 . . ?
C010 C011 C01N 121.1(5) . . ?
C01O C011 C010 118.6(5) . . ?
C01O C011 C01N 120.3(5) . . ?
C25 C20 N2 106.4(5) . . ?
C21 C20 N2 131.2(5) . . ?
C21 C20 C25 122.3(5) . . ?
C50 C49 H49 121.5 . . ?
C50 C49 C48 117.1(5) . . ?
C48 C49 H49 121.5 . . ?
N7 C014 N8 111.4(5) . . ?
N7 C014 C00X 117.1(5) . . ?
N8 C014 C00X 131.1(5) . . ?
C00Z C015 N7 131.6(5) . . ?
C00Z C015 C01H 120.7(5) . . ?
C01H C015 N7 107.7(4) . . ?
C01Y C017 N6 120.1(5) . . ?
C01Y C017 C02M 120.8(5) . . ?
C02M C017 N6 119.1(5) . . ?
C01C C018 C01P 119.3(5) . . ?
C01C C018 C01X 118.7(5) . . ?
C01X C018 C01P 121.9(5) . . ?
C25 C24 H24 121.7 . . ?
C23 C24 C25 116.7(5) . . ?
C23 C24 H24 121.7 . . ?
C40 C39 N4 119.4(5) . . ?
C40 C39 C44 121.3(5) . . ?
C44 C39 N4 119.3(5) . . ?
C00P C01C H01C 118.9 . . ?
C018 C01C C00P 122.1(5) . . ?
C018 C01C H01C 118.9 . . ?
C26 C27 H27 118.6 . . ?
C26 C27 C28 122.8(5) . . ?
C28 C27 H27 118.6 . . ?
C00Z C01E H01E 119.0 . . ?
C00Z C01E C02Q 121.9(5) . . ?
C02Q C01E H01E 119.0 . . ?
C2 C3 C10 119.5(5) . . ?
C2 C3 C4 121.2(5) . . ?
C10 C3 C4 119.3(5) . . ?
C12 C11 H11 119.6 . . ?
C10 C11 C12 120.8(5) . . ?
C10 C11 H11 119.6 . . ?
N8 C01H C015 106.4(5) . . ?
C023 C01H N8 130.9(5) . . ?
C023 C01H C015 122.7(5) . . ?
C00I C01I H01I 119.9 . . ?
C01O C01I C00I 120.1(5) . . ?
C01O C01I H01I 119.9 . . ?
N6 C01J C00R 106.3(5) . . ?
N6 C01J C02E 131.5(5) . . ?
C02E C01J C00R 122.1(5) . . ?
C19 C14 N2 120.5(6) . . ?
C19 C14 C15 121.0(7) . . ?
C15 C14 N2 118.5(6) . . ?
C14 C19 H19 119.6 . . ?
C18 C19 C14 120.9(7) . . ?
C18 C19 H19 119.6 . . ?
C02Z C01N C011 120.5(6) . . ?
C03A C01N C011 121.3(6) . . ?
C03A C01N C02Z 118.2(6) . . ?
C011 C01O H01O 119.7 . . ?
C01I C01O C011 120.5(5) . . ?
C01I C01O H01O 119.7 . . ?
C027 C01P C018 121.1(5) . . ?
C027 C01P C02I 118.8(5) . . ?
C02I C01P C018 120.1(6) . . ?
C00X C01Q H01Q 120.4 . . ?
C00X C01Q C01X 119.2(5) . . ?
C01X C01Q H01Q 120.4 . . ?
C00R C01R H01R 121.3 . . ?
C02C C01R C00R 117.4(5) . . ?
C02C C01R H01R 121.3 . . ?
C02F C01S N8 118.9(5) . . ?
C02J C01S N8 120.5(5) . . ?
C02J C01S C02F 120.4(5) . . ?
C45 C46 H46 121.5 . . ?
C47 C46 C45 117.0(5) . . ?
C47 C46 H46 121.5 . . ?
C021 C01U H01U 119.8 . . ?
C021 C01U C02P 120.5(6) . . ?
C02P C01U H01U 119.8 . . ?
C37 C36 H36 119.9 . . ?
C35 C36 C37 120.1(5) . . ?
C35 C36 H36 119.9 . . ?
C49 C48 H48 119.0 . . ?
C47 C48 C49 122.0(6) . . ?
C47 C48 H48 119.0 . . ?
C018 C01X H01X 119.5 . . ?
C01Q C01X C018 121.1(5) . . ?
C01Q C01X H01X 119.5 . . ?
C017 C01Y H01Y 120.2 . . ?
C017 C01Y C02S 119.6(6) . . ?
C02S C01Y H01Y 120.2 . . ?
C3 C10 H10 120.2 . . ?
C11 C10 C3 119.7(5) . . ?
C11 C10 H10 120.2 . . ?
C20 C21 H21 121.5 . . ?
C20 C21 C22 117.1(6) . . ?
C22 C21 H21 121.5 . . ?
C01U C021 H021 119.9 . . ?
C01U C021 C02F 120.2(6) . . ?
C02F C021 H021 119.9 . . ?
C27 C28 C35 119.3(5) . . ?
C27 C28 C29 120.1(5) . . ?
C35 C28 C29 120.5(5) . . ?
C01H C023 H023 122.1 . . ?
C02Q C023 C01H 115.8(6) . . ?
C02Q C023 H023 122.1 . . ?
C39 C40 H40 120.1 . . ?
C39 C40 C41 119.8(6) . . ?
C41 C40 H40 120.1 . . ?
C24 C23 H23 118.9 . . ?
C24 C23 C22 122.2(6) . . ?
C22 C23 H23 118.9 . . ?
C21 C22 C23 120.8(6) . . ?
C21 C22 H22 119.6 . . ?
C23 C22 H22 119.6 . . ?
C01P C027 H027 119.1 . . ?
C01P C027 C02K 121.8(6) . . ?
C02K C027 H027 119.1 . . ?
C42 C43 H43 120.2 . . ?
C42 C43 C44 119.6(6) . . ?
C44 C43 H43 120.2 . . ?
C36 C35 C28 120.0(5) . . ?
C36 C35 H35 120.0 . . ?
C28 C35 H35 120.0 . . ?
C4 C9 H9 119.2 . . ?
C8 C9 H9 119.2 . . ?
C8 C9 C4 121.5(7) . . ?
C46 C47 H47 119.1 . . ?
C48 C47 C46 121.8(6) . . ?
C48 C47 H47 119.1 . . ?
C01R C02C H02C 119.3 . . ?
C01R C02C C02N 121.4(5) . . ?
C02N C02C H02C 119.3 . . ?
C9 C4 C3 121.2(6) . . ?
C5 C4 C3 121.1(5) . . ?
C5 C4 C9 117.6(6) . . ?
C01J C02E H02E 121.7 . . ?
C02N C02E C01J 116.5(5) . . ?
C02N C02E H02E 121.7 . . ?
C01S C02F H02F 120.3 . . ?
C021 C02F C01S 119.4(6) . . ?
C021 C02F H02F 120.3 . . ?
C43 C42 H42 120.0 . . ?
C41 C42 C43 120.0(6) . . ?
C41 C42 H42 120.0 . . ?
C02S C02H H02H 119.7 . . ?
C02S C02H C03B 120.6(6) . . ?
C03B C02H H02H 119.7 . . ?
C01P C02I H02I 120.3 . . ?
C01P C02I C02O 119.4(6) . . ?
C02O C02I H02I 120.3 . . ?
C01S C02J H02J 120.5 . . ?
C02P C02J C01S 119.0(5) . . ?
C02P C02J H02J 120.5 . . ?
C027 C02K H02K 120.7 . . ?
C02V C02K C027 118.6(7) . . ?
C02V C02K H02K 120.7 . . ?
C39 C44 C43 119.2(6) . . ?
C39 C44 H44 120.4 . . ?
C43 C44 H44 120.4 . . ?
C017 C02M H02M 120.5 . . ?
C017 C02M C03B 119.0(6) . . ?
C03B C02M H02M 120.5 . . ?
C02C C02N H02N 119.1 . . ?
C02E C02N C02C 121.8(5) . . ?
C02E C02N H02N 119.1 . . ?
C02I C02O H02O 120.0 . . ?
C02V C02O C02I 120.0(6) . . ?
C02V C02O H02O 120.0 . . ?
C01U C02P H02P 119.8 . . ?
C02J C02P C01U 120.5(6) . . ?
C02J C02P H02P 119.8 . . ?
C01E C02Q H02Q 119.0 . . ?
C023 C02Q C01E 122.1(6) . . ?
C023 C02Q H02Q 119.0 . . ?
C01Y C02S H02S 119.9 . . ?
C02H C02S C01Y 120.2(6) . . ?
C02H C02S H02S 119.9 . . ?
C18 C17 H17 120.1 . . ?
C16 C17 H17 120.1 . . ?
C16 C17 C18 119.9(7) . . ?
C02K C02V H02V 119.3 . . ?
C02O C02V C02K 121.4(6) . . ?
C02O C02V H02V 119.3 . . ?
C30 C29 C28 119.4(5) . . ?
C34 C29 C28 123.1(6) . . ?
C34 C29 C30 117.5(6) . . ?
C4 C5 H5 119.6 . . ?
C6 C5 C4 120.8(6) . . ?
C6 C5 H5 119.6 . . ?
C14 C15 H15 121.2 . . ?
C14 C15 C16 117.6(7) . . ?
C16 C15 H15 121.2 . . ?
C01N C02Z H02Z 119.0 . . ?
C01N C02Z C038 122.0(8) . . ?
C038 C02Z H02Z 119.0 . . ?
C40 C41 H41 120.0 . . ?
C42 C41 C40 120.0(6) . . ?
C42 C41 H41 120.0 . . ?
C29 C30 H30 119.4 . . ?
C31 C30 C29 121.1(6) . . ?
C31 C30 H30 119.4 . . ?
C19 C18 C17 119.9(7) . . ?
C19 C18 H18 120.1 . . ?
C17 C18 H18 120.1 . . ?
C9 C8 H8 120.0 . . ?
C9 C8 C7 120.0(6) . . ?
C7 C8 H8 120.0 . . ?
C29 C34 H34 119.6 . . ?
C29 C34 C33 120.8(7) . . ?
C33 C34 H34 119.6 . . ?
C5 C6 H6 119.7 . . ?
C7 C6 C5 120.7(7) . . ?
C7 C6 H6 119.7 . . ?
C8 C7 H7 120.3 . . ?
C6 C7 C8 119.4(6) . . ?
C6 C7 H7 120.3 . . ?
C30 C31 H31 119.9 . . ?
C32 C31 C30 120.2(7) . . ?
C32 C31 H31 119.9 . . ?
C02Z C038 H038 120.8 . . ?
C03G C038 C02Z 118.3(8) . . ?
C03G C038 H038 120.8 . . ?
C31 C32 H32 120.1 . . ?
C31 C32 C33 119.8(7) . . ?
C33 C32 H32 120.1 . . ?
C01N C03A H03A 120.0 . . ?
C01N C03A C03H 120.0(7) . . ?
C03H C03A H03A 120.0 . . ?
C02H C03B C02M 119.7(6) . . ?
C02H C03B H03B 120.2 . . ?
C02M C03B H03B 120.2 . . ?
C34 C33 H33 119.7 . . ?
C32 C33 C34 120.7(7) . . ?
C32 C33 H33 119.7 . . ?
Cl07 C03E H03C 108.2 . . ?
Cl07 C03E H03D 108.2 . . ?
Cl00 C03E Cl07 116.3(4) . . ?
Cl00 C03E H03C 108.2 . . ?
Cl00 C03E H03D 108.2 . . ?
H03C C03E H03D 107.4 . . ?
H03E C03E H03F 107.9 . . ?
Cl5 C03E H03E 109.1 . . ?
Cl5 C03E H03F 109.1 . . ?
Cl6 C03E H03E 109.1 . . ?
Cl6 C03E H03F 109.1 . . ?
Cl6 C03E Cl5 112.4(4) . . ?
C17 C16 C15 120.7(7) . . ?
C17 C16 H16 119.6 . . ?
C15 C16 H16 119.6 . . ?
C038 C03G H03G 119.7 . . ?
C03H C03G C038 120.6(7) . . ?
C03H C03G H03G 119.7 . . ?
C03A C03H H03H 119.6 . . ?
C03G C03H C03A 120.9(8) . . ?
C03G C03H H03H 119.6 . . ?
Cl06 C03K H03I 107.8 . . ?
Cl06 C03K H03J 107.8 . . ?
Cl3 C03K Cl06 118.1(7) . . ?
Cl3 C03K H03I 107.8 . . ?
Cl3 C03K H03J 107.8 . . ?
H03I C03K H03J 107.1 . . ?
Cl06 C51 H51A 107.2 . . ?
Cl06 C51 H51B 107.2 . . ?
Cl3 C51 Cl06 120.4(16) . . ?
Cl3 C51 H51A 107.2 . . ?
Cl3 C51 H51B 107.2 . . ?
H51A C51 H51B 106.9 . . ?

loop_
_geom_bond_atom_site_label_1
_geom_bond_atom_site_label_2
_geom_bond_distance
_geom_bond_site_symmetry_2
_geom_bond_publ_flag
Ir1 Cl1 2.5122(12) . ?
Ir1 Cl2 2.4934(13) . ?
Ir1 N1 2.027(4) . ?
Ir1 N3 2.043(4) . ?
Ir1 C1 2.001(5) . ?
Ir1 C26 1.995(5) . ?
Ir2 Cl1 2.5173(13) . ?
Ir2 Cl2 2.4933(12) . ?
Ir2 N5 2.050(4) . ?
Ir2 N7 2.032(4) . ?
Ir2 C00J 2.002(5) . ?
Ir2 C00P 1.995(5) . ?
Cl06 C03K 1.699(9) . ?
Cl06 C51 1.666(17) . ?
Cl07 C03E 1.775(4) . ?
Cl00 C03E 1.699(6) . ?
N1 C13 1.324(7) . ?
N1 C25 1.396(7) . ?
N5 C00H 1.339(7) . ?
N5 C00R 1.402(7) . ?
N7 C014 1.324(7) . ?
N7 C015 1.407(7) . ?
N3 C38 1.320(7) . ?
N3 C50 1.391(7) . ?
Cl3 C03K 1.667(10) . ?
Cl3 C51 1.660(16) . ?
N2 C13 1.370(7) . ?
N2 C20 1.397(7) . ?
N2 C14 1.431(8) . ?
N8 C014 1.365(7) . ?
N8 C01H 1.396(7) . ?
N8 C01S 1.428(7) . ?
C00H C00I 1.443(7) . ?
C00H N6 1.364(7) . ?
C00I C00J 1.418(7) . ?
C00I C01I 1.393(7) . ?
C00J C010 1.398(8) . ?
N6 C017 1.452(7) . ?
N6 C01J 1.384(7) . ?
N4 C38 1.392(7) . ?
N4 C45 1.390(7) . ?
N4 C39 1.446(6) . ?
C1 C2 1.404(7) . ?
C1 C12 1.433(7) . ?
C13 C12 1.451(7) . ?
C25 C20 1.394(8) . ?
C25 C24 1.390(7) . ?
C00P C00X 1.414(8) . ?
C00P C01C 1.411(7) . ?
C38 C37 1.448(8) . ?
C00R C01J 1.402(8) . ?
C00R C01R 1.380(8) . ?
C37 C26 1.439(7) . ?
C37 C36 1.404(7) . ?
C26 C27 1.383(8) . ?
C2 H2 0.9500 . ?
C2 C3 1.400(8) . ?
C45 C50 1.409(7) . ?
C45 C46 1.383(8) . ?
C12 C11 1.390(7) . ?
C00X C014 1.468(7) . ?
C00X C01Q 1.387(7) . ?
C50 C49 1.376(7) . ?
C00Z H00Z 0.9500 . ?
C00Z C015 1.380(7) . ?
C00Z C01E 1.391(8) . ?
C010 H010 0.9500 . ?
C010 C011 1.406(8) . ?
C011 C01N 1.480(8) . ?
C011 C01O 1.403(8) . ?
C20 C21 1.380(8) . ?
C49 H49 0.9500 . ?
C49 C48 1.393(8) . ?
C015 C01H 1.400(8) . ?
C017 C01Y 1.367(8) . ?
C017 C02M 1.390(8) . ?
C018 C01C 1.396(7) . ?
C018 C01P 1.484(7) . ?
C018 C01X 1.397(8) . ?
C24 H24 0.9500 . ?
C24 C23 1.390(8) . ?
C39 C40 1.359(8) . ?
C39 C44 1.372(8) . ?
C01C H01C 0.9500 . ?
C27 H27 0.9500 . ?
C27 C28 1.388(7) . ?
C01E H01E 0.9500 . ?
C01E C02Q 1.396(8) . ?
C3 C10 1.403(8) . ?
C3 C4 1.485(8) . ?
C11 H11 0.9500 . ?
C11 C10 1.380(8) . ?
C01H C023 1.395(8) . ?
C01I H01I 0.9500 . ?
C01I C01O 1.376(8) . ?
C01J C02E 1.390(8) . ?
C14 C19 1.363(9) . ?
C14 C15 1.374(9) . ?
C19 H19 0.9500 . ?
C19 C18 1.361(9) . ?
C01N C02Z 1.390(9) . ?
C01N C03A 1.385(9) . ?
C01O H01O 0.9500 . ?
C01P C027 1.378(9) . ?
C01P C02I 1.404(8) . ?
C01Q H01Q 0.9500 . ?
C01Q C01X 1.394(8) . ?
C01R H01R 0.9500 . ?
C01R C02C 1.378(8) . ?
C01S C02F 1.400(8) . ?
C01S C02J 1.396(8) . ?
C46 H46 0.9500 . ?
C46 C47 1.383(8) . ?
C01U H01U 0.9500 . ?
C01U C021 1.374(8) . ?
C01U C02P 1.391(8) . ?
C36 H36 0.9500 . ?
C36 C35 1.375(8) . ?
C48 H48 0.9500 . ?
C48 C47 1.367(8) . ?
C01X H01X 0.9500 . ?
C01Y H01Y 0.9500 . ?
C01Y C02S 1.395(8) . ?
C10 H10 0.9500 . ?
C21 H21 0.9500 . ?
C21 C22 1.387(8) . ?
C021 H021 0.9500 . ?
C021 C02F 1.384(8) . ?
C28 C35 1.413(8) . ?
C28 C29 1.491(8) . ?
C023 H023 0.9500 . ?
C023 C02Q 1.368(8) . ?
C40 H40 0.9500 . ?
C40 C41 1.390(8) . ?
C23 H23 0.9500 . ?
C23 C22 1.395(9) . ?
C22 H22 0.9500 . ?
C027 H027 0.9500 . ?
C027 C02K 1.393(8) . ?
C43 H43 0.9500 . ?
C43 C42 1.383(9) . ?
C43 C44 1.398(8) . ?
C35 H35 0.9500 . ?
C9 H9 0.9500 . ?
C9 C4 1.402(8) . ?
C9 C8 1.370(8) . ?
C47 H47 0.9500 . ?
C02C H02C 0.9500 . ?
C02C C02N 1.408(8) . ?
C4 C5 1.394(8) . ?
C02E H02E 0.9500 . ?
C02E C02N 1.367(8) . ?
C02F H02F 0.9500 . ?
C42 H42 0.9500 . ?
C42 C41 1.376(9) . ?
C02H H02H 0.9500 . ?
C02H C02S 1.358(9) . ?
C02H C03B 1.385(9) . ?
C02I H02I 0.9500 . ?
C02I C02O 1.409(8) . ?
C02J H02J 0.9500 . ?
C02J C02P 1.381(8) . ?
C02K H02K 0.9500 . ?
C02K C02V 1.380(9) . ?
C44 H44 0.9500 . ?
C02M H02M 0.9500 . ?
C02M C03B 1.396(9) . ?
C02N H02N 0.9500 . ?
C02O H02O 0.9500 . ?
C02O C02V 1.366(10) . ?
C02P H02P 0.9500 . ?
C02Q H02Q 0.9500 . ?
C02S H02S 0.9500 . ?
C17 H17 0.9500 . ?
C17 C18 1.376(9) . ?
C17 C16 1.362(9) . ?
C02V H02V 0.9500 . ?
C29 C30 1.409(9) . ?
C29 C34 1.383(8) . ?
C5 H5 0.9500 . ?
C5 C6 1.382(9) . ?
C15 H15 0.9500 . ?
C15 C16 1.414(9) . ?
C02Z H02Z 0.9500 . ?
C02Z C038 1.399(9) . ?
C41 H41 0.9500 . ?
C30 H30 0.9500 . ?
C30 C31 1.381(9) . ?
C18 H18 0.9500 . ?
C8 H8 0.9500 . ?
C8 C7 1.389(10) . ?
C34 H34 0.9500 . ?
C34 C33 1.389(10) . ?
C6 H6 0.9500 . ?
C6 C7 1.377(10) . ?
C7 H7 0.9500 . ?
C31 H31 0.9500 . ?
C31 C32 1.369(10) . ?
C038 H038 0.9500 . ?
C038 C03G 1.381(12) . ?
C32 H32 0.9500 . ?
C32 C33 1.372(10) . ?
C03A H03A 0.9500 . ?
C03A C03H 1.399(10) . ?
C03B H03B 0.9500 . ?
C33 H33 0.9500 . ?
C03E H03C 0.9900 . ?
C03E H03D 0.9900 . ?
C03E H03E 0.9900 . ?
C03E H03F 0.9900 . ?
C03E Cl5 1.787(4) . ?
C03E Cl6 1.735(7) . ?
C16 H16 0.9500 . ?
C03G H03G 0.9500 . ?
C03G C03H 1.365(11) . ?
C03H H03H 0.9500 . ?
C03K H03I 0.9900 . ?
C03K H03J 0.9900 . ?
C51 H51A 0.9900 . ?
C51 H51B 0.9900 . ?

loop_
_geom_torsion_atom_site_label_1
_geom_torsion_atom_site_label_2
_geom_torsion_atom_site_label_3
_geom_torsion_atom_site_label_4
_geom_torsion
_geom_torsion_site_symmetry_1
_geom_torsion_site_symmetry_2
_geom_torsion_site_symmetry_3
_geom_torsion_site_symmetry_4
_geom_torsion_publ_flag
Ir1 N1 C13 N2 177.4(3) . . . . ?
Ir1 N1 C13 C12 -7.2(6) . . . . ?
Ir1 N1 C25 C20 -178.1(4) . . . . ?
Ir1 N1 C25 C24 5.7(9) . . . . ?
Ir1 N3 C38 N4 -175.7(3) . . . . ?
Ir1 N3 C38 C37 -3.8(6) . . . . ?
Ir1 N3 C50 C45 173.0(4) . . . . ?
Ir1 N3 C50 C49 -3.0(9) . . . . ?
Ir1 C1 C2 C3 171.4(4) . . . . ?
Ir1 C1 C12 C13 8.3(6) . . . . ?
Ir1 C1 C12 C11 -173.5(4) . . . . ?
Ir1 C26 C27 C28 168.2(4) . . . . ?
Ir2 N5 C00H C00I 0.0(6) . . . . ?
Ir2 N5 C00H N6 -171.6(3) . . . . ?
Ir2 N5 C00R C01J 166.7(4) . . . . ?
Ir2 N5 C00R C01R -7.3(10) . . . . ?
Ir2 N7 C014 N8 175.9(3) . . . . ?
Ir2 N7 C014 C00X -10.4(6) . . . . ?
Ir2 N7 C015 C00Z 4.6(10) . . . . ?
Ir2 N7 C015 C01H -175.7(4) . . . . ?
Ir2 C00J C010 C011 171.1(4) . . . . ?
Ir2 C00P C00X C014 11.7(6) . . . . ?
Ir2 C00P C00X C01Q -172.3(5) . . . . ?
Ir2 C00P C01C C018 172.3(4) . . . . ?
N1 C13 C12 C1 -0.6(7) . . . . ?
N1 C13 C12 C11 -178.7(5) . . . . ?
N1 C25 C20 N2 -1.2(6) . . . . ?
N1 C25 C20 C21 179.3(5) . . . . ?
N1 C25 C24 C23 177.2(5) . . . . ?
N5 C00H C00I C00J -6.2(7) . . . . ?
N5 C00H C00I C01I 176.4(5) . . . . ?
N5 C00H N6 C017 -176.5(5) . . . . ?
N5 C00H N6 C01J 3.2(6) . . . . ?
N5 C00R C01J N6 0.3(6) . . . . ?
N5 C00R C01J C02E -175.9(5) . . . . ?
N5 C00R C01R C02C 172.8(6) . . . . ?
N7 C015 C01H N8 -1.3(6) . . . . ?
N7 C015 C01H C023 179.2(5) . . . . ?
N3 C38 C37 C26 -6.5(7) . . . . ?
N3 C38 C37 C36 177.6(5) . . . . ?
N3 C50 C49 C48 174.5(5) . . . . ?
N2 C13 C12 C1 173.7(5) . . . . ?
N2 C13 C12 C11 -4.4(10) . . . . ?
N2 C20 C21 C22 -176.7(6) . . . . ?
N2 C14 C19 C18 -179.9(6) . . . . ?
N2 C14 C15 C16 178.2(6) . . . . ?
N8 C01H C023 C02Q -176.3(6) . . . . ?
N8 C01S C02F C021 177.0(5) . . . . ?
N8 C01S C02J C02P -177.5(5) . . . . ?
C00H N5 C00R C01J 1.6(6) . . . . ?
C00H N5 C00R C01R -172.4(6) . . . . ?
C00H C00I C00J Ir2 9.8(6) . . . . ?
C00H C00I C00J C010 -177.4(5) . . . . ?
C00H C00I C01I C01O 177.9(5) . . . . ?
C00H N6 C017 C01Y 87.1(8) . . . . ?
C00H N6 C017 C02M -93.2(7) . . . . ?
C00H N6 C01J C00R -2.1(6) . . . . ?
C00H N6 C01J C02E 173.6(6) . . . . ?
C00I C00H N6 C017 13.8(10) . . . . ?
C00I C00H N6 C01J -166.5(6) . . . . ?
C00I C00J C010 C011 -0.8(8) . . . . ?
C00I C01I C01O C011 -1.0(9) . . . . ?
C00J C00I C01I C01O 0.8(9) . . . . ?
C00J C010 C011 C01N -177.8(5) . . . . ?
C00J C010 C011 C01O 0.5(8) . . . . ?
N6 C00H C00I C00J 162.9(6) . . . . ?
N6 C00H C00I C01I -14.4(10) . . . . ?
N6 C017 C01Y C02S 178.9(6) . . . . ?
N6 C017 C02M C03B 179.7(6) . . . . ?
N6 C01J C02E C02N -173.5(6) . . . . ?
N4 C38 C37 C26 163.5(5) . . . . ?
N4 C38 C37 C36 -12.4(10) . . . . ?
N4 C45 C50 N3 0.1(6) . . . . ?
N4 C45 C50 C49 176.7(5) . . . . ?
N4 C45 C46 C47 -174.8(6) . . . . ?
N4 C39 C40 C41 174.7(6) . . . . ?
N4 C39 C44 C43 -175.3(5) . . . . ?
C1 C2 C3 C10 2.2(8) . . . . ?
C1 C2 C3 C4 -175.7(5) . . . . ?
C1 C12 C11 C10 0.1(8) . . . . ?
C13 N1 C25 C20 2.6(6) . . . . ?
C13 N1 C25 C24 -173.5(6) . . . . ?
C13 N2 C20 C25 -0.7(6) . . . . ?
C13 N2 C20 C21 178.8(6) . . . . ?
C13 N2 C14 C19 -85.9(9) . . . . ?
C13 N2 C14 C15 93.5(8) . . . . ?
C13 C12 C11 C10 178.0(5) . . . . ?
C25 N1 C13 N2 -3.2(6) . . . . ?
C25 N1 C13 C12 172.3(5) . . . . ?
C25 C20 C21 C22 2.7(9) . . . . ?
C25 C24 C23 C22 2.3(9) . . . . ?
C00P C00X C014 N7 -0.7(7) . . . . ?
C00P C00X C014 N8 171.6(5) . . . . ?
C00P C00X C01Q C01X -1.2(9) . . . . ?
C38 N3 C50 C45 0.9(6) . . . . ?
C38 N3 C50 C49 -175.1(6) . . . . ?
C38 N4 C45 C50 -1.1(6) . . . . ?
C38 N4 C45 C46 175.1(6) . . . . ?
C38 N4 C39 C40 -85.9(7) . . . . ?
C38 N4 C39 C44 91.2(7) . . . . ?
C38 C37 C26 Ir1 14.0(6) . . . . ?
C38 C37 C26 C27 -174.6(5) . . . . ?
C38 C37 C36 C35 175.3(5) . . . . ?
C00R N5 C00H C00I 168.6(5) . . . . ?
C00R N5 C00H N6 -3.0(6) . . . . ?
C00R C01J C02E C02N 1.7(9) . . . . ?
C00R C01R C02C C02N 1.6(9) . . . . ?
C37 C26 C27 C28 -1.9(8) . . . . ?
C37 C36 C35 C28 -1.0(8) . . . . ?
C26 C37 C36 C35 -0.2(8) . . . . ?
C26 C27 C28 C35 0.8(8) . . . . ?
C26 C27 C28 C29 -176.9(5) . . . . ?
C2 C1 C12 C13 -177.9(5) . . . . ?
C2 C1 C12 C11 0.4(8) . . . . ?
C2 C3 C10 C11 -1.7(9) . . . . ?
C2 C3 C4 C9 -142.8(6) . . . . ?
C2 C3 C4 C5 39.5(8) . . . . ?
C45 N4 C38 N3 1.7(6) . . . . ?
C45 N4 C38 C37 -168.9(6) . . . . ?
C45 N4 C39 C40 91.7(8) . . . . ?
C45 N4 C39 C44 -91.3(7) . . . . ?
C45 C50 C49 C48 -1.1(8) . . . . ?
C45 C46 C47 C48 -0.8(9) . . . . ?
C12 C1 C2 C3 -1.5(8) . . . . ?
C12 C11 C10 C3 0.6(9) . . . . ?
C00X C00P C01C C018 -2.4(8) . . . . ?
C00X C01Q C01X C018 -1.5(9) . . . . ?
C50 N3 C38 N4 -1.7(6) . . . . ?
C50 N3 C38 C37 170.3(5) . . . . ?
C50 C45 C46 C47 0.9(9) . . . . ?
C50 C49 C48 C47 1.2(9) . . . . ?
C00Z C015 C01H N8 178.5(5) . . . . ?
C00Z C015 C01H C023 -1.0(9) . . . . ?
C00Z C01E C02Q C023 0.0(10) . . . . ?
C010 C011 C01N C02Z 137.5(6) . . . . ?
C010 C011 C01N C03A -42.3(8) . . . . ?
C010 C011 C01O C01I 0.4(9) . . . . ?
C011 C01N C02Z C038 179.8(6) . . . . ?
C011 C01N C03A C03H 179.3(6) . . . . ?
C20 N2 C13 N1 2.5(6) . . . . ?
C20 N2 C13 C12 -172.2(5) . . . . ?
C20 N2 C14 C19 92.1(8) . . . . ?
C20 N2 C14 C15 -88.5(8) . . . . ?
C20 C25 C24 C23 1.4(8) . . . . ?
C20 C21 C22 C23 1.1(9) . . . . ?
C49 C48 C47 C46 -0.2(10) . . . . ?
C014 N7 C015 C00Z -177.3(6) . . . . ?
C014 N7 C015 C01H 2.5(6) . . . . ?
C014 N8 C01H C015 -0.3(6) . . . . ?
C014 N8 C01H C023 179.1(6) . . . . ?
C014 N8 C01S C02F 80.0(7) . . . . ?
C014 N8 C01S C02J -105.2(7) . . . . ?
C014 C00X C01Q C01X 174.1(6) . . . . ?
C015 N7 C014 N8 -2.7(6) . . . . ?
C015 N7 C014 C00X 171.0(5) . . . . ?
C015 C00Z C01E C02Q 2.2(8) . . . . ?
C015 C01H C023 C02Q 3.0(9) . . . . ?
C017 N6 C01J C00R 177.6(5) . . . . ?
C017 N6 C01J C02E -6.7(10) . . . . ?
C017 C01Y C02S C02H 2.1(10) . . . . ?
C017 C02M C03B C02H 0.8(10) . . . . ?
C018 C01P C027 C02K -179.1(6) . . . . ?
C018 C01P C02I C02O 178.7(5) . . . . ?
C24 C25 C20 N2 175.5(5) . . . . ?
C24 C25 C20 C21 -4.0(9) . . . . ?
C24 C23 C22 C21 -3.6(9) . . . . ?
C39 N4 C38 N3 179.7(5) . . . . ?
C39 N4 C38 C37 9.1(9) . . . . ?
C39 N4 C45 C50 -179.0(5) . . . . ?
C39 N4 C45 C46 -2.9(10) . . . . ?
C39 C40 C41 C42 0.5(11) . . . . ?
C01C C00P C00X C014 -172.9(5) . . . . ?
C01C C00P C00X C01Q 3.1(8) . . . . ?
C01C C018 C01P C027 39.3(8) . . . . ?
C01C C018 C01P C02I -138.1(6) . . . . ?
C01C C018 C01X C01Q 2.1(9) . . . . ?
C27 C28 C35 C36 0.7(8) . . . . ?
C27 C28 C29 C30 43.8(8) . . . . ?
C27 C28 C29 C34 -136.0(6) . . . . ?
C01E C00Z C015 N7 178.1(5) . . . . ?
C01E C00Z C015 C01H -1.6(8) . . . . ?
C3 C4 C5 C6 176.5(6) . . . . ?
C01H N8 C014 N7 1.9(6) . . . . ?
C01H N8 C014 C00X -170.7(6) . . . . ?
C01H N8 C01S C02F -93.3(7) . . . . ?
C01H N8 C01S C02J 81.4(7) . . . . ?
C01H C023 C02Q C01E -2.5(9) . . . . ?
C01I C00I C00J Ir2 -172.7(4) . . . . ?
C01I C00I C00J C010 0.1(8) . . . . ?
C01J N6 C017 C01Y -92.6(7) . . . . ?
C01J N6 C017 C02M 87.2(7) . . . . ?
C01J C00R C01R C02C -0.5(8) . . . . ?
C01J C02E C02N C02C -0.6(10) . . . . ?
C14 N2 C13 N1 -179.3(5) . . . . ?
C14 N2 C13 C12 6.1(10) . . . . ?
C14 N2 C20 C25 -179.1(5) . . . . ?
C14 N2 C20 C21 0.4(10) . . . . ?
C14 C19 C18 C17 1.5(11) . . . . ?
C14 C15 C16 C17 2.0(11) . . . . ?
C19 C14 C15 C16 -2.4(11) . . . . ?
C01N C011 C01O C01I 178.7(5) . . . . ?
C01N C02Z C038 C03G 0.9(10) . . . . ?
C01N C03A C03H C03G 1.0(11) . . . . ?
C01O C011 C01N C02Z -40.7(8) . . . . ?
C01O C011 C01N C03A 139.4(6) . . . . ?
C01P C018 C01C C00P -178.1(5) . . . . ?
C01P C018 C01X C01Q -179.9(6) . . . . ?
C01P C027 C02K C02V 1.6(10) . . . . ?
C01P C02I C02O C02V -0.7(9) . . . . ?
C01Q C00X C014 N7 -176.4(6) . . . . ?
C01Q C00X C014 N8 -4.1(10) . . . . ?
C01R C00R C01J N6 175.1(5) . . . . ?
C01R C00R C01J C02E -1.2(9) . . . . ?
C01R C02C C02N C02E -1.0(10) . . . . ?
C01S N8 C014 N7 -172.3(5) . . . . ?
C01S N8 C014 C00X 15.1(10) . . . . ?
C01S N8 C01H C015 174.2(5) . . . . ?
C01S N8 C01H C023 -6.4(10) . . . . ?
C01S C02J C02P C01U 1.4(8) . . . . ?
C46 C45 C50 N3 -176.5(5) . . . . ?
C46 C45 C50 C49 0.1(9) . . . . ?
C01U C021 C02F C01S -0.2(8) . . . . ?
C36 C37 C26 Ir1 -169.7(4) . . . . ?
C36 C37 C26 C27 1.6(8) . . . . ?
C01X C018 C01C C00P -0.1(8) . . . . ?
C01X C018 C01P C027 -138.6(6) . . . . ?
C01X C018 C01P C02I 43.9(8) . . . . ?
C01Y C017 C02M C03B -0.6(10) . . . . ?
C10 C3 C4 C9 39.3(8) . . . . ?
C10 C3 C4 C5 -138.4(6) . . . . ?
C021 C01U C02P C02J 0.8(9) . . . . ?
C28 C29 C30 C31 -179.3(6) . . . . ?
C28 C29 C34 C33 179.1(6) . . . . ?
C40 C39 C44 C43 1.7(9) . . . . ?
C027 C01P C02I C02O 1.2(9) . . . . ?
C027 C02K C02V C02O -1.0(10) . . . . ?
C43 C42 C41 C40 1.9(11) . . . . ?
C35 C28 C29 C30 -133.8(6) . . . . ?
C35 C28 C29 C34 46.4(8) . . . . ?
C9 C4 C5 C6 -1.3(10) . . . . ?
C9 C8 C7 C6 -2.2(11) . . . . ?
C4 C3 C10 C11 176.3(5) . . . . ?
C4 C9 C8 C7 0.7(10) . . . . ?
C4 C5 C6 C7 -0.1(11) . . . . ?
C02F C01S C02J C02P -2.9(8) . . . . ?
C42 C43 C44 C39 0.8(9) . . . . ?
C02I C01P C027 C02K -1.7(10) . . . . ?
C02I C02O C02V C02K 0.6(10) . . . . ?
C02J C01S C02F C021 2.3(8) . . . . ?
C44 C39 C40 C41 -2.3(10) . . . . ?
C44 C43 C42 C41 -2.5(10) . . . . ?
C02M C017 C01Y C02S -0.9(10) . . . . ?
C02P C01U C021 C02F -1.4(9) . . . . ?
C02S C02H C03B C02M 0.4(10) . . . . ?
C29 C28 C35 C36 178.4(5) . . . . ?
C29 C30 C31 C32 -0.2(10) . . . . ?
C29 C34 C33 C32 0.7(11) . . . . ?
C5 C6 C7 C8 1.9(11) . . . . ?
C15 C14 C19 C18 0.7(12) . . . . ?
C02Z C01N C03A C03H -0.6(9) . . . . ?
C02Z C038 C03G C03H -0.5(11) . . . . ?
C30 C29 C34 C33 -0.7(10) . . . . ?
C30 C31 C32 C33 0.2(11) . . . . ?
C18 C17 C16 C15 0.1(12) . . . . ?
C8 C9 C4 C3 -176.8(6) . . . . ?
C8 C9 C4 C5 1.0(10) . . . . ?
C34 C29 C30 C31 0.5(9) . . . . ?
C31 C32 C33 C34 -0.4(11) . . . . ?
C038 C03G C03H C03A -0.4(11) . . . . ?
C03A C01N C02Z C038 -0.3(9) . . . . ?
C03B C02H C02S C01Y -1.9(10) . . . . ?
C16 C17 C18 C19 -1.9(11) . . . . ?

loop_
_smtbx_masks_void_nr
_smtbx_masks_void_average_x
_smtbx_masks_void_average_y
_smtbx_masks_void_average_z
_smtbx_masks_void_volume
_smtbx_masks_void_count_electrons
_smtbx_masks_void_content
1 -0.922 -0.922 0.000 680.6 208.8 ?
2 0.200 0.408 0.500 7.3 0.8 ?
3 0.800 0.592 0.500 7.3 0.9 ?
